data_7030637
loop_
_publ_author_name
'Saku, Yoshio'
'Sakai, Yoshitaka'
'Shinohara, Akira'
'Hayashi, Kunihiko'
'Yoshida, Shoko'
'Kato, Chika N.'
'Yoza, Kenji'
'Nomiya, Kenji'

_publ_section_title
;
 Sandwich-type HfIV and ZrIVcomplexes composed of tri-lacunary Keggin
 polyoxometalates: structure of [M3(\m-OH)3(A-\a-PW9O34)2]9&#x2212; (M
 = Hf and Zr)
;
_journal_coden_ASTM DTARAF
_journal_issue 5
_journal_name_full 'Dalton Transactions'
_journal_page_first 805
_journal_page_last 813
_journal_paper_doi 10.1039/b813710m
_journal_year 2009
_chemical_formula_sum 'C28 H113 N7 O83 P2 W18 Zr3'
_chemical_formula_weight 5521.15
_space_group_IT_number 70
_symmetry_cell_setting orthorhombic
_symmetry_space_group_name_Hall '-F 2uv 2vw'
_symmetry_space_group_name_H-M 'F d d d :2'
_atom_sites_solution_hydrogens geom
_atom_sites_solution_primary direct
_atom_sites_solution_secondary difmap
_audit_creation_method SHELXL-97
_cell_angle_alpha 90.00
_cell_angle_beta 90.00
_cell_angle_gamma 90.00
_cell_formula_units_Z 16
_cell_length_a 29.237(2)
_cell_length_b 36.741(3)
_cell_length_c 38.239(3)
_cell_measurement_temperature 90(2)
_cell_volume 41076(5)
_computing_structure_refinement 'SHELXL-97 (Sheldrick, 1997)'
_computing_structure_solution 'SHELXS-97 (Sheldrick, 1990)'
_diffrn_ambient_temperature 90(2)
_diffrn_detector_area_resol_mean 8.366
_diffrn_measured_fraction_theta_full 0.998
_diffrn_measured_fraction_theta_max 0.998
_diffrn_radiation_monochromator graphite
_diffrn_radiation_source 'fine-focus sealed tube'
_diffrn_radiation_type MoK\a
_diffrn_radiation_wavelength 0.71073
_diffrn_reflns_av_R_equivalents 0.0456
_diffrn_reflns_av_sigmaI/netI 0.0258
_diffrn_reflns_limit_h_max 38
_diffrn_reflns_limit_h_min -38
_diffrn_reflns_limit_k_max 48
_diffrn_reflns_limit_k_min -49
_diffrn_reflns_limit_l_max 51
_diffrn_reflns_limit_l_min -50
_diffrn_reflns_number 108012
_diffrn_reflns_theta_full 28.31
_diffrn_reflns_theta_max 28.31
_diffrn_reflns_theta_min 1.04
_exptl_absorpt_coefficient_mu 20.498
_exptl_absorpt_correction_T_max 0.3279
_exptl_absorpt_correction_T_min 0.0662
_exptl_absorpt_correction_type empirical
_exptl_absorpt_process_details SADABS
_exptl_crystal_colour colorless
_exptl_crystal_density_diffrn 3.571
_exptl_crystal_density_method 'not measured'
_exptl_crystal_description needle
_exptl_crystal_F_000 39616
_exptl_crystal_size_max 0.29
_exptl_crystal_size_mid 0.08
_exptl_crystal_size_min 0.07
_refine_diff_density_max 3.507
_refine_diff_density_min -1.606
_refine_diff_density_rms 0.491
_refine_ls_extinction_method none
_refine_ls_goodness_of_fit_ref 1.109
_refine_ls_hydrogen_treatment mixed
_refine_ls_matrix_type full
_refine_ls_number_parameters 614
_refine_ls_number_reflns 12767
_refine_ls_number_restraints 1650
_refine_ls_restrained_S_all 1.042
_refine_ls_R_factor_all 0.0430
_refine_ls_R_factor_gt 0.0314
_refine_ls_shift/su_max 0.003
_refine_ls_shift/su_mean 0.000
_refine_ls_structure_factor_coef Fsqd
_refine_ls_weighting_details 'calc w=1/[\s^2^(Fo^2^)+(0.0550P)^2^+1367.3883P] where P=(Fo^2^+2Fc^2^)/3'
_refine_ls_weighting_scheme calc
_refine_ls_wR_factor_gt 0.0856
_refine_ls_wR_factor_ref 0.0984
_reflns_number_gt 10733
_reflns_number_total 12767
_reflns_threshold_expression >2sigma(I)
_cod_duplicate_entry 7000379
_cod_data_source_file b813710m.txt
_cod_data_source_block yos002s
_cod_depositor_comments
;
The following automatic conversions were performed:

'_symmetry_cell_setting' value 'Orthorhombic' changed to
'orthorhombic' according to
/usr/data/users/saulius/automatic-downloads/retrospective/RSC/lib/dictionaries/cif_core.dic
dictionary named 'cif_core.dic' version 2.4.2 from 2011-04-26.

Automatic conversion script
Id: cif_fix_values 2281 2013-09-26 08:29:07Z andrius 
;
_cod_original_cell_volume 41077(5)
_cod_original_sg_symbol_H-M Fddd
_cod_database_code 7030637

loop_
_symmetry_equiv_pos_as_xyz
'x, y, z'
'-x+3/4, -y+3/4, z'
'-x+3/4, y, -z+3/4'
'x, -y+3/4, -z+3/4'
'x, y+1/2, z+1/2'
'-x+3/4, -y+5/4, z+1/2'
'-x+3/4, y+1/2, -z+5/4'
'x, -y+5/4, -z+5/4'
'x+1/2, y, z+1/2'
'-x+5/4, -y+3/4, z+1/2'
'-x+5/4, y, -z+5/4'
'x+1/2, -y+3/4, -z+5/4'
'x+1/2, y+1/2, z'
'-x+5/4, -y+5/4, z'
'-x+5/4, y+1/2, -z+3/4'
'x+1/2, -y+5/4, -z+3/4'
'-x, -y, -z'
'x-3/4, y-3/4, -z'
'x-3/4, -y, z-3/4'
'-x, y-3/4, z-3/4'
'-x, -y+1/2, -z+1/2'
'x-3/4, y-1/4, -z+1/2'
'x-3/4, -y+1/2, z-1/4'
'-x, y-1/4, z-1/4'
'-x+1/2, -y, -z+1/2'
'x-1/4, y-3/4, -z+1/2'
'x-1/4, -y, z-1/4'
'-x+1/2, y-3/4, z-1/4'
'-x+1/2, -y+1/2, -z'
'x-1/4, y-1/4, -z'
'x-1/4, -y+1/2, z-3/4'
'-x+1/2, y-1/4, z-3/4'

loop_
_atom_site_label
_atom_site_type_symbol
_atom_site_fract_x
_atom_site_fract_y
_atom_site_fract_z
_atom_site_U_iso_or_equiv
_atom_site_adp_type
_atom_site_occupancy
_atom_site_symmetry_multiplicity
_atom_site_calc_flag
_atom_site_refinement_flags
C1 C 0.0939(5) -0.0123(4) 0.4445(5) 0.071(4) Uani 1 1 d U
C2 C 0.0607(4) 0.0069(4) 0.5007(5) 0.077(5) Uani 1 1 d U
C3 C 0.0699(5) 0.0234(4) 0.5343(5) 0.072(4) Uani 1 1 d U
C4 C 0.2843(4) 0.2526(3) 0.0687(3) 0.046(3) Uani 1 1 d U
C5 C 0.2783(3) 0.2158(3) 0.0867(2) 0.032(2) Uani 1 1 d U
C6 C 0.2232(3) 0.1646(2) 0.0953(3) 0.032(2) Uani 1 1 d U
C7 C 0.1763(4) 0.1500(3) 0.0832(3) 0.050(3) Uani 1 1 d U
C8 C 0.1333(5) -0.0096(4) 0.4232(6) 0.086(6) Uani 1 1 d U
C9 C 0.4535(8) 0.2928(6) 0.0357(5) 0.074(6) Uani 0.75 1 d PU
C10 C 0.1700(10) 0.2066(9) 0.3528(8) 0.069(8) Uani 0.50 1 d PU
C11 C 0.1591(7) 0.1565(7) 0.3078(5) 0.042(5) Uani 0.50 1 d PU
C12 C 0.4392(10) 0.3478(6) -0.0002(7) 0.095(8) Uani 0.75 1 d PU
N1 N 0.4746(6) 0.3222(4) 0.0210(4) 0.069(5) Uani 0.75 1 d PU
N2 N 0.1023(4) 0.0103(3) 0.4777(3) 0.056(3) Uani 1 1 d U
N3 N 0.2315(3) 0.2009(2) 0.07830(19) 0.0269(15) Uani 1 1 d U
N4 N 0.1794(6) 0.1702(5) 0.3435(4) 0.071(5) Uani 0.75 1 d PU
O1 O -0.0660(2) 0.28826(16) -0.01850(15) 0.0266(13) Uani 1 1 d U
O2 O 0.0189(2) 0.41932(16) -0.04879(15) 0.0254(12) Uani 1 1 d U
O3 O 0.1060(2) 0.28945(16) -0.08018(14) 0.0258(12) Uani 1 1 d U
O4 O -0.01452(19) 0.35259(15) -0.02385(14) 0.0224(11) Uani 1 1 d U
O5 O 0.0678(2) 0.35335(15) -0.05249(14) 0.0224(11) Uani 1 1 d U
O6 O 0.02676(19) 0.29091(16) -0.03752(14) 0.0237(12) Uani 1 1 d U
O7 O -0.03431(19) 0.32789(15) 0.03980(15) 0.0229(12) Uani 1 1 d U
O8 O 0.01433(18) 0.40272(15) 0.02248(14) 0.0205(11) Uani 1 1 d U
O9 O 0.09435(18) 0.40227(14) -0.00647(13) 0.0186(10) Uani 1 1 d U
O10 O 0.14431(19) 0.32724(14) -0.02373(13) 0.0187(11) Uani 1 1 d U
O11 O 0.10357(19) 0.26666(14) -0.00937(14) 0.0196(11) Uani 1 1 d U
O12 O 0.00589(19) 0.26648(14) 0.02546(14) 0.0212(11) Uani 1 1 d U
O13 O -0.08510(19) 0.32870(16) 0.10115(15) 0.0246(12) Uani 1 1 d U
O14 O 0.00148(19) 0.45870(15) 0.07181(14) 0.0221(11) Uani 1 1 d U
O15 O 0.15379(19) 0.45712(15) 0.01565(15) 0.0223(11) Uani 1 1 d U
O16 O 0.2392(2) 0.32637(16) -0.01260(14) 0.0228(12) Uani 1 1 d U
O17 O 0.1630(2) 0.21132(16) 0.01449(14) 0.0241(12) Uani 1 1 d U
O18 O -0.00861(19) 0.21161(15) 0.07538(15) 0.0248(12) Uani 1 1 d U
O19 O -0.03099(18) 0.38665(14) 0.07908(14) 0.0194(11) Uani 1 1 d U
O20 O 0.08555(17) 0.42349(14) 0.05784(13) 0.0157(10) Uani 1 1 d U
O21 O 0.18150(18) 0.38524(14) 0.00319(13) 0.0180(10) Uani 1 1 d U
O22 O 0.17507(18) 0.28657(14) 0.02662(14) 0.0190(11) Uani 1 1 d U
O23 O 0.07497(19) 0.22486(15) 0.04206(14) 0.0220(11) Uani 1 1 d U
O24 O -0.00440(18) 0.28699(14) 0.09010(14) 0.0189(10) Uani 1 1 d U
O25 O -0.00312(17) 0.34599(14) 0.13255(13) 0.0170(10) Uani 1 1 d U
O26 O 0.03863(18) 0.40921(14) 0.11805(14) 0.0188(10) Uani 1 1 d U
O27 O 0.17455(18) 0.40910(13) 0.06849(13) 0.0155(10) Uani 1 1 d U
O28 O 0.21621(18) 0.34589(14) 0.05437(13) 0.0169(10) Uani 1 1 d U
O29 O 0.14851(18) 0.24307(14) 0.07889(14) 0.0186(10) Uani 1 1 d U
O30 O 0.06457(18) 0.24225(14) 0.10876(14) 0.0191(11) Uani 1 1 d U
O31 O 0.04782(18) 0.35222(14) 0.07488(13) 0.0168(10) Uani 1 1 d U
O32 O 0.12584(18) 0.35198(14) 0.04730(13) 0.0168(10) Uani 1 1 d U
O33 O 0.08617(17) 0.29265(13) 0.06138(13) 0.0154(10) Uani 1 1 d U
O34 O 0.05714(18) 0.33269(14) 0.01260(13) 0.0182(10) Uani 1 1 d U
O1M O 0.16887(18) 0.31046(14) 0.10956(14) 0.0184(10) Uani 1 1 d U
O2M O 0.1250 0.3776(2) 0.1250 0.0164(14) Uani 1 2 d SU
O1S O 0.0538(2) 0.35281(16) 0.43283(16) 0.0286(13) Uani 1 1 d U
O2S O 0.1466(3) 0.1663(2) 0.4581(3) 0.067(3) Uani 1 1 d U
O3S O 0.1317(2) 0.35981(19) 0.40295(18) 0.0399(16) Uani 1 1 d U
O4S O 0.3146(3) 0.3338(2) 0.0471(2) 0.050(2) Uani 1 1 d U
O5S O 0.5384(8) 0.2661(5) 0.0808(7) 0.246(14) Uani 1 1 d U
P1 P 0.07970(6) 0.33235(5) 0.04961(4) 0.0120(3) Uani 1 1 d U
W1 W -0.015781(11) 0.304982(9) -0.001752(8) 0.02029(7) Uani 1 1 d U
W2 W 0.035776(11) 0.386207(8) -0.020241(8) 0.01870(7) Uani 1 1 d U
W3 W 0.090117(11) 0.305636(8) -0.039709(8) 0.01928(7) Uani 1 1 d U
W4 W -0.028921(10) 0.335349(8) 0.090231(8) 0.01805(7) Uani 1 1 d U
W5 W 0.024221(10) 0.415520(8) 0.071972(8) 0.01660(7) Uani 1 1 d U
W6 W 0.138607(10) 0.414302(8) 0.029343(8) 0.01557(7) Uani 1 1 d U
W7 W 0.191175(10) 0.334056(8) 0.012039(7) 0.01632(7) Uani 1 1 d U
W8 W 0.132758(11) 0.246886(8) 0.032210(7) 0.01751(7) Uani 1 1 d U
W9 W 0.028477(10) 0.247240(8) 0.069848(8) 0.01779(7) Uani 1 1 d U
Zr1 Zr 0.1250 0.26688(3) 0.1250 0.01457(18) Uani 1 2 d SU
Zr2 Zr 0.18959(2) 0.365585(18) 0.101519(18) 0.01397(13) Uani 1 1 d U

loop_
_atom_site_aniso_label
_atom_site_aniso_U_11
_atom_site_aniso_U_22
_atom_site_aniso_U_33
_atom_site_aniso_U_23
_atom_site_aniso_U_13
_atom_site_aniso_U_12
C1 0.053(7) 0.064(8) 0.095(11) 0.036(8) -0.016(7) -0.004(6)
C2 0.030(6) 0.081(10) 0.119(12) 0.061(9) -0.014(7) -0.001(6)
C3 0.042(7) 0.064(9) 0.110(13) 0.017(8) 0.028(8) 0.013(6)
C4 0.040(6) 0.039(6) 0.060(7) 0.001(5) 0.010(5) -0.001(5)
C5 0.021(4) 0.046(5) 0.030(5) -0.003(4) 0.006(3) 0.001(4)
C6 0.036(5) 0.028(5) 0.033(5) 0.012(4) 0.001(4) 0.005(4)
C7 0.054(7) 0.042(6) 0.053(7) 0.017(5) -0.010(6) -0.008(5)
C8 0.042(7) 0.041(7) 0.174(18) 0.025(9) -0.001(9) -0.002(6)
C9 0.091(15) 0.069(13) 0.061(12) -0.005(9) -0.004(11) -0.015(11)
C10 0.070(17) 0.074(18) 0.064(17) -0.022(14) 0.006(14) -0.019(15)
C11 0.037(11) 0.057(13) 0.031(10) 0.002(9) -0.004(8) 0.005(9)
C12 0.13(2) 0.066(14) 0.094(17) -0.020(12) -0.030(15) -0.026(13)
N1 0.085(11) 0.056(9) 0.067(10) -0.026(8) -0.013(8) -0.029(8)
N2 0.051(6) 0.048(6) 0.069(7) 0.021(5) -0.018(5) 0.009(5)
N3 0.031(4) 0.028(4) 0.022(3) 0.000(3) 0.004(3) 0.001(3)
N4 0.066(10) 0.093(12) 0.054(9) -0.014(8) -0.017(8) 0.031(9)
O1 0.023(3) 0.032(3) 0.025(3) 0.000(2) -0.008(2) -0.008(2)
O2 0.025(3) 0.028(3) 0.023(3) 0.006(2) -0.002(2) 0.005(2)
O3 0.032(3) 0.030(3) 0.016(3) -0.003(2) 0.002(2) 0.001(2)
O4 0.023(3) 0.023(3) 0.021(3) -0.001(2) -0.005(2) 0.003(2)
O5 0.029(3) 0.021(3) 0.017(3) 0.003(2) -0.006(2) 0.004(2)
O6 0.025(3) 0.026(3) 0.020(3) -0.003(2) -0.008(2) 0.002(2)
O7 0.021(3) 0.024(3) 0.023(3) 0.002(2) 0.004(2) -0.002(2)
O8 0.016(2) 0.025(3) 0.021(3) 0.000(2) 0.003(2) 0.003(2)
O9 0.022(3) 0.019(3) 0.016(2) 0.000(2) -0.001(2) 0.002(2)
O10 0.024(3) 0.020(3) 0.012(2) -0.0001(19) 0.003(2) 0.003(2)
O11 0.025(3) 0.016(3) 0.018(3) 0.000(2) -0.002(2) -0.002(2)
O12 0.028(3) 0.016(3) 0.020(3) -0.004(2) -0.005(2) -0.001(2)
O13 0.017(3) 0.031(3) 0.025(3) -0.004(2) 0.003(2) -0.002(2)
O14 0.025(3) 0.020(3) 0.021(3) 0.002(2) 0.000(2) 0.006(2)
O15 0.027(3) 0.017(3) 0.023(3) 0.006(2) -0.005(2) -0.004(2)
O16 0.029(3) 0.026(3) 0.013(3) -0.002(2) 0.006(2) 0.000(2)
O17 0.032(3) 0.025(3) 0.015(3) -0.001(2) 0.005(2) 0.003(2)
O18 0.025(3) 0.021(3) 0.029(3) -0.002(2) -0.001(2) -0.009(2)
O19 0.019(3) 0.021(3) 0.019(3) -0.002(2) 0.001(2) 0.002(2)
O20 0.016(2) 0.015(2) 0.016(2) 0.0007(19) 0.0010(19) 0.0012(18)
O21 0.024(3) 0.020(3) 0.010(2) 0.0031(19) 0.003(2) 0.001(2)
O22 0.020(3) 0.018(3) 0.020(3) -0.001(2) 0.002(2) 0.005(2)
O23 0.028(3) 0.018(3) 0.020(3) -0.004(2) 0.000(2) 0.000(2)
O24 0.019(2) 0.018(3) 0.020(3) 0.001(2) -0.002(2) -0.002(2)
O25 0.016(2) 0.022(3) 0.013(2) -0.0001(19) -0.0003(19) 0.000(2)
O26 0.022(3) 0.017(3) 0.017(3) 0.001(2) 0.001(2) 0.005(2)
O27 0.019(2) 0.012(2) 0.016(2) 0.0023(18) 0.002(2) 0.0005(19)
O28 0.018(2) 0.018(3) 0.015(2) 0.0015(19) 0.004(2) 0.0001(19)
O29 0.020(3) 0.015(2) 0.021(3) -0.002(2) 0.002(2) 0.004(2)
O30 0.024(3) 0.015(2) 0.018(3) 0.0002(19) 0.001(2) 0.000(2)
O31 0.020(2) 0.015(2) 0.016(2) 0.0000(19) 0.003(2) -0.0001(19)
O32 0.019(2) 0.015(2) 0.016(2) 0.0016(19) 0.003(2) -0.0013(19)
O33 0.017(2) 0.014(2) 0.016(2) 0.0006(19) 0.0017(19) 0.0035(18)
O34 0.022(3) 0.020(3) 0.013(2) -0.0021(19) 0.001(2) 0.001(2)
O1M 0.021(3) 0.016(3) 0.019(3) 0.003(2) 0.006(2) -0.007(2)
O2M 0.011(3) 0.018(4) 0.020(4) 0.000 0.006(3) 0.000
O1S 0.040(3) 0.020(3) 0.026(3) 0.002(2) -0.005(3) -0.003(2)
O2S 0.048(5) 0.062(6) 0.093(7) -0.031(5) 0.015(5) 0.007(4)
O3S 0.043(4) 0.041(4) 0.035(4) -0.006(3) -0.004(3) -0.002(3)
O4S 0.034(4) 0.057(5) 0.060(5) -0.019(4) 0.006(4) -0.003(3)
O5S 0.22(2) 0.163(16) 0.36(3) -0.192(19) 0.15(2) -0.141(16)
P1 0.0146(8) 0.0117(8) 0.0098(8) 0.0000(6) 0.0003(6) 0.0007(6)
W1 0.02039(15) 0.02169(16) 0.01880(15) -0.00095(11) -0.00465(11) -0.00230(11)
W2 0.02094(15) 0.01970(15) 0.01546(14) 0.00200(11) -0.00203(11) 0.00221(11)
W3 0.02487(16) 0.02085(16) 0.01211(13) -0.00140(11) -0.00112(11) 0.00250(11)
W4 0.01409(14) 0.02121(15) 0.01884(15) -0.00204(11) 0.00091(11) -0.00112(10)
W5 0.01713(14) 0.01643(14) 0.01625(14) 0.00152(10) 0.00155(11) 0.00406(10)
W6 0.01714(14) 0.01464(14) 0.01493(14) 0.00293(10) 0.00178(10) 0.00086(10)
W7 0.01837(14) 0.01893(15) 0.01166(13) 0.00021(10) 0.00326(10) 0.00332(11)
W8 0.02433(15) 0.01587(14) 0.01234(13) -0.00144(10) 0.00199(11) 0.00421(11)
W9 0.02035(15) 0.01637(15) 0.01666(14) -0.00076(10) -0.00071(11) -0.00313(11)
Zr1 0.0180(5) 0.0128(4) 0.0130(4) 0.000 0.0034(4) 0.000
Zr2 0.0147(3) 0.0142(3) 0.0130(3) 0.0008(2) 0.0024(2) 0.0003(2)

loop_
_atom_type_symbol
_atom_type_description
_atom_type_scat_dispersion_real
_atom_type_scat_dispersion_imag
_atom_type_scat_source
C C 0.0033 0.0016 'International Tables Vol C Tables 4.2.6.8 and 6.1.1.4'
H H 0.0000 0.0000 'International Tables Vol C Tables 4.2.6.8 and 6.1.1.4'
N N 0.0061 0.0033 'International Tables Vol C Tables 4.2.6.8 and 6.1.1.4'
O O 0.0106 0.0060 'International Tables Vol C Tables 4.2.6.8 and 6.1.1.4'
P P 0.1023 0.0942 'International Tables Vol C Tables 4.2.6.8 and 6.1.1.4'
Zr Zr -2.9673 0.5597 'International Tables Vol C Tables 4.2.6.8 and 6.1.1.4'
W W -0.8490 6.8722 'International Tables Vol C Tables 4.2.6.8 and 6.1.1.4'

loop_
_geom_angle_atom_site_label_1
_geom_angle_atom_site_label_2
_geom_angle_atom_site_label_3
_geom_angle
_geom_angle_site_symmetry_1
_geom_angle_site_symmetry_3
C8 C1 N2 107.9(13) . .
C3 C2 N2 109.5(11) . .
N3 C5 C4 109.4(8) . .
N3 C6 C7 108.8(7) . .
C9 N1 C12 112.2(18) . .
C2 N2 C1 108.0(12) . .
C6 N3 C5 112.2(7) . .
C10 N4 C11 116.8(18) . .
W2 O4 W1 124.1(3) . .
W3 O5 W2 124.0(3) . .
W1 O6 W3 125.2(3) . .
W1 O7 W4 151.0(3) . .
W2 O8 W5 151.1(3) . .
W2 O9 W6 151.2(3) . .
W3 O10 W7 151.2(3) . .
W3 O11 W8 151.5(3) . .
W1 O12 W9 150.8(3) . .
W4 O19 W5 122.3(3) . .
W5 O20 W6 153.7(3) . .
W6 O21 W7 123.0(3) . .
W7 O22 W8 153.1(3) . .
W8 O23 W9 123.8(3) . .
W9 O24 W4 153.8(3) . .
W4 O25 Zr2 134.5(3) . 11_454
W5 O26 Zr2 135.1(3) . 11_454
W6 O27 Zr2 133.9(3) . .
W7 O28 Zr2 134.1(3) . .
W8 O29 Zr1 134.6(3) . .
W9 O30 Zr1 133.5(3) . .
P1 O31 W4 127.0(3) . .
P1 O31 W5 127.0(3) . .
W4 O31 W5 89.59(17) . .
P1 O32 W6 126.7(3) . .
P1 O32 W7 126.6(3) . .
W6 O32 W7 88.72(16) . .
P1 O33 W9 127.9(3) . .
P1 O33 W8 126.1(3) . .
W9 O33 W8 88.55(16) . .
P1 O34 W2 125.9(3) . .
P1 O34 W1 125.0(3) . .
W2 O34 W1 89.81(18) . .
P1 O34 W3 125.1(3) . .
W2 O34 W3 90.44(17) . .
W1 O34 W3 89.48(17) . .
Zr1 O1M Zr2 157.1(3) . .
Zr2 O2M Zr2 156.1(4) . 11_454
O31 P1 O32 110.4(3) . .
O31 P1 O33 110.1(3) . .
O32 P1 O33 110.8(3) . .
O31 P1 O34 108.2(3) . .
O32 P1 O34 108.4(3) . .
O33 P1 O34 109.0(3) . .
O1 W1 O12 103.1(3) . .
O1 W1 O7 103.3(3) . .
O12 W1 O7 88.0(2) . .
O1 W1 O6 101.1(3) . .
O12 W1 O6 88.5(2) . .
O7 W1 O6 155.6(2) . .
O1 W1 O4 100.2(3) . .
O12 W1 O4 156.7(2) . .
O7 W1 O4 88.3(2) . .
O6 W1 O4 85.4(2) . .
O1 W1 O34 170.8(2) . .
O12 W1 O34 83.9(2) . .
O7 W1 O34 82.8(2) . .
O6 W1 O34 72.8(2) . .
O4 W1 O34 72.8(2) . .
O2 W2 O8 103.5(3) . .
O2 W2 O9 102.6(3) . .
O8 W2 O9 87.6(2) . .
O2 W2 O4 101.0(3) . .
O8 W2 O4 90.8(2) . .
O9 W2 O4 156.1(2) . .
O2 W2 O5 100.0(3) . .
O8 W2 O5 156.5(2) . .
O9 W2 O5 86.3(2) . .
O4 W2 O5 85.7(2) . .
O2 W2 O34 170.8(2) . .
O8 W2 O34 84.0(2) . .
O9 W2 O34 82.8(2) . .
O4 W2 O34 73.3(2) . .
O5 W2 O34 72.7(2) . .
O3 W3 O10 102.2(3) . .
O3 W3 O11 103.6(3) . .
O10 W3 O11 86.8(2) . .
O3 W3 O6 101.6(3) . .
O10 W3 O6 156.2(2) . .
O11 W3 O6 87.7(2) . .
O3 W3 O5 100.2(3) . .
O10 W3 O5 89.1(2) . .
O11 W3 O5 156.2(2) . .
O6 W3 O5 86.6(2) . .
O3 W3 O34 170.8(2) . .
O10 W3 O34 83.9(2) . .
O11 W3 O34 83.5(2) . .
O6 W3 O34 72.5(2) . .
O5 W3 O34 72.7(2) . .
O13 W4 O25 102.2(3) . .
O13 W4 O24 103.1(3) . .
O25 W4 O24 92.6(2) . .
O13 W4 O19 99.4(3) . .
O25 W4 O19 90.0(2) . .
O24 W4 O19 156.2(2) . .
O13 W4 O7 98.2(3) . .
O25 W4 O7 159.6(2) . .
O24 W4 O7 84.1(2) . .
O19 W4 O7 85.2(2) . .
O13 W4 O31 173.2(2) . .
O25 W4 O31 77.0(2) . .
O24 W4 O31 83.6(2) . .
O19 W4 O31 74.0(2) . .
O7 W4 O31 82.5(2) . .
O14 W5 O26 102.1(2) . .
O14 W5 O20 102.8(2) . .
O26 W5 O20 94.4(2) . .
O14 W5 O19 100.5(2) . .
O26 W5 O19 89.3(2) . .
O20 W5 O19 155.0(2) . .
O14 W5 O8 99.2(2) . .
O26 W5 O8 158.4(2) . .
O20 W5 O8 84.4(2) . .
O19 W5 O8 83.3(2) . .
O14 W5 O31 173.3(2) . .
O26 W5 O31 76.6(2) . .
O20 W5 O31 83.81(19) . .
O19 W5 O31 73.03(19) . .
O8 W5 O31 81.8(2) . .
O15 W6 O27 101.3(2) . .
O15 W6 O20 102.7(2) . .
O27 W6 O20 91.0(2) . .
O15 W6 O21 100.4(2) . .
O27 W6 O21 89.6(2) . .
O20 W6 O21 156.2(2) . .
O15 W6 O9 99.6(2) . .
O27 W6 O9 159.1(2) . .
O20 W6 O9 84.4(2) . .
O21 W6 O9 86.6(2) . .
O15 W6 O32 173.7(2) . .
O27 W6 O32 76.0(2) . .
O20 W6 O32 83.17(19) . .
O21 W6 O32 73.93(19) . .
O9 W6 O32 83.2(2) . .
O16 W7 O28 101.4(2) . .
O16 W7 O22 102.4(2) . .
O28 W7 O22 93.3(2) . .
O16 W7 O21 100.6(2) . .
O28 W7 O21 89.0(2) . .
O22 W7 O21 156.0(2) . .
O16 W7 O10 99.7(2) . .
O28 W7 O10 158.7(2) . .
O22 W7 O10 85.0(2) . .
O21 W7 O10 84.2(2) . .
O16 W7 O32 173.6(2) . .
O28 W7 O32 76.1(2) . .
O22 W7 O32 83.7(2) . .
O21 W7 O32 73.62(19) . .
O10 W7 O32 82.63(19) . .
O17 W8 O29 101.2(2) . .
O17 W8 O23 102.2(3) . .
O29 W8 O23 89.9(2) . .
O17 W8 O22 101.6(2) . .
O29 W8 O22 90.3(2) . .
O23 W8 O22 155.7(2) . .
O17 W8 O11 100.8(2) . .
O29 W8 O11 157.9(2) . .
O23 W8 O11 86.1(2) . .
O22 W8 O11 84.7(2) . .
O17 W8 O33 174.0(2) . .
O29 W8 O33 75.49(19) . .
O23 W8 O33 73.0(2) . .
O22 W8 O33 83.52(19) . .
O11 W8 O33 82.6(2) . .
O18 W9 O30 100.8(3) . .
O18 W9 O23 101.0(3) . .
O30 W9 O23 89.9(2) . .
O18 W9 O24 102.4(3) . .
O30 W9 O24 92.1(2) . .
O23 W9 O24 155.7(2) . .
O18 W9 O12 99.8(3) . .
O30 W9 O12 159.4(2) . .
O23 W9 O12 85.0(2) . .
O24 W9 O12 84.6(2) . .
O18 W9 O33 174.3(2) . .
O30 W9 O33 76.9(2) . .
O23 W9 O33 74.0(2) . .
O24 W9 O33 82.91(19) . .
O12 W9 O33 82.4(2) . .
O30 Zr1 O30 128.4(3) . 11_454
O30 Zr1 O29 81.1(2) . .
O30 Zr1 O29 77.9(2) 11_454 .
O30 Zr1 O29 77.9(2) . 11_454
O30 Zr1 O29 81.1(2) 11_454 11_454
O29 Zr1 O29 130.4(3) . 11_454
O30 Zr1 O1M 84.2(2) . 11_454
O30 Zr1 O1M 138.9(2) 11_454 11_454
O29 Zr1 O1M 138.3(2) . 11_454
O29 Zr1 O1M 83.3(2) 11_454 11_454
O30 Zr1 O1M 138.9(2) . .
O30 Zr1 O1M 84.2(2) 11_454 .
O29 Zr1 O1M 83.3(2) . .
O29 Zr1 O1M 138.3(2) 11_454 .
O1M Zr1 O1M 82.8(3) 11_454 .
O26 Zr2 O25 80.2(2) 11_454 11_454
O26 Zr2 O27 79.2(2) 11_454 .
O25 Zr2 O27 129.1(2) 11_454 .
O26 Zr2 O28 129.4(2) 11_454 .
O25 Zr2 O28 78.5(2) 11_454 .
O27 Zr2 O28 79.7(2) . .
O26 Zr2 O1M 137.5(2) 11_454 .
O25 Zr2 O1M 83.3(2) 11_454 .
O27 Zr2 O1M 139.0(2) . .
O28 Zr2 O1M 84.4(2) . .
O26 Zr2 O2M 82.9(2) 11_454 .
O25 Zr2 O2M 137.44(15) 11_454 .
O27 Zr2 O2M 84.8(2) . .
O28 Zr2 O2M 139.66(16) . .
O1M Zr2 O2M 83.4(2) . .

loop_
_geom_bond_atom_site_label_1
_geom_bond_atom_site_label_2
_geom_bond_distance
_geom_bond_site_symmetry_2
C1 C8 1.42(2) .
C1 N2 1.54(2) .
C2 C3 1.45(2) .
C2 N2 1.508(19) .
C4 C5 1.528(15) .
C5 N3 1.507(11) .
C6 N3 1.504(11) .
C6 C7 1.543(15) .
C9 N1 1.36(3) .
C10 N4 1.41(3) .
C11 N4 1.57(3) .
C12 N1 1.62(3) .
O1 W1 1.716(5) .
O2 W2 1.707(6) .
O3 W3 1.722(5) .
O4 W2 1.926(6) .
O4 W1 1.943(6) .
O5 W3 1.934(5) .
O5 W2 1.963(6) .
O6 W1 1.920(6) .
O6 W3 1.932(6) .
O7 W1 1.878(6) .
O7 W4 1.954(6) .
O8 W2 1.852(5) .
O8 W5 1.971(5) .
O9 W2 1.886(5) .
O9 W6 1.935(5) .
O10 W3 1.875(6) .
O10 W7 1.952(5) .
O11 W3 1.884(5) .
O11 W8 1.945(5) .
O12 W1 1.867(5) .
O12 W9 1.954(5) .
O13 W4 1.712(5) .
O14 W5 1.720(5) .
O15 W6 1.717(5) .
O16 W7 1.716(5) .
O17 W8 1.718(6) .
O18 W9 1.713(5) .
O19 W4 1.934(5) .
O19 W5 1.951(5) .
O20 W5 1.896(5) .
O20 W6 1.925(5) .
O21 W6 1.927(5) .
O21 W7 1.932(5) .
O22 W7 1.891(5) .
O22 W8 1.924(5) .
O23 W8 1.911(6) .
O23 W9 1.911(6) .
O24 W9 1.912(5) .
O24 W4 1.916(5) .
O25 W4 1.828(5) .
O25 Zr2 2.083(5) 11_454
O26 W5 1.826(5) .
O26 Zr2 2.081(5) 11_454
O27 W6 1.839(5) .
O27 Zr2 2.084(5) .
O28 W7 1.829(5) .
O28 Zr2 2.093(5) .
O29 W8 1.849(5) .
O29 Zr1 2.085(5) .
O30 W9 1.833(5) .
O30 Zr1 2.080(5) .
O31 P1 1.528(5) .
O31 W4 2.401(5) .
O31 W5 2.428(5) .
O32 P1 1.532(5) .
O32 W6 2.419(5) .
O32 W7 2.429(5) .
O33 P1 1.538(5) .
O33 W9 2.395(5) .
O33 W8 2.435(5) .
O34 P1 1.561(5) .
O34 W2 2.415(5) .
O34 W1 2.425(5) .
O34 W3 2.433(5) .
O1M Zr1 2.135(5) .
O1M Zr2 2.136(5) .
O2M Zr2 2.1373(17) .
O2M Zr2 2.1375(17) 11_454
Zr1 O30 2.080(5) 11_454
Zr1 O29 2.085(5) 11_454
Zr1 O1M 2.135(5) 11_454
Zr2 O26 2.081(5) 11_454
Zr2 O25 2.083(5) 11_454
